data_7045339
loop_
_publ_author_name
'Congrave, Daniel G.'
'Hsu, Yu-Ting'
'Batsanov, Andrei S.'
'Beeby, Andrew'
'Bryce, Martin R.'

_publ_section_title
;
 Sky-blue emitting bridged diiridium complexes: beneficial effects of
 intramolecular \p--\p stacking
;
_journal_name_full 'Dalton Transactions'
_journal_paper_doi 10.1039/C7DT04201A
_journal_year 2018
_chemical_formula_moiety 'C94 H72 F10 Ir2 N6 O2, 2(C H2 Cl2)'
_chemical_formula_sum 'C96 H76 Cl4 F10 Ir2 N6 O2'
_chemical_formula_weight 2061.82
_space_group_crystal_system triclinic
_space_group_IT_number 2
_space_group_name_Hall '-P 1'
_space_group_name_H-M_alt 'P -1'
_symmetry_space_group_name_Hall '-P 1'
_symmetry_space_group_name_H-M 'P -1'
_atom_sites_solution_hydrogens mixed
_atom_sites_solution_primary heavy
_audit_creation_date 2017-01-09
_audit_creation_method
;
Olex2 1.2-beta
(compiled 2017.01.04 svn.r3372 for OlexSys, GUI svn.r5289)
;
_audit_update_record
;
2017-09-22 deposited with the CCDC.
2017-12-14 downloaded from the CCDC.
;
_cell_angle_alpha 101.8809(19)
_cell_angle_beta 93.1589(19)
_cell_angle_gamma 109.7449(19)
_cell_formula_units_Z 2
_cell_length_a 12.8310(8)
_cell_length_b 13.3678(8)
_cell_length_c 27.8367(16)
_cell_measurement_reflns_used 9915
_cell_measurement_temperature 120
_cell_measurement_theta_max 31.83
_cell_measurement_theta_min 2.33
_cell_volume 4357.2(5)
_computing_cell_refinement 'SAINT v8.37A (Bruker, 2015)'
_computing_data_collection 'APEX3 v.2016.1-0 (Bruker, 2016)'
_computing_data_reduction 'SAINT v8.37A (Bruker, 2015)'
_computing_molecular_graphics 'Olex2 (Dolomanov et al., 2009)'
_computing_publication_material 'Olex2 (Dolomanov et al., 2009)'
_computing_structure_refinement 'ShelXL 2014/7 multi-CPU (Sheldrick, 2015)'
_computing_structure_solution 'ShelXS 2013/1 (Sheldrick, 2008)'
_diffrn_ambient_temperature 120
_diffrn_detector_area_resol_mean 10.4
_diffrn_detector_type 'Bruker PHOTON 100 CMOS'
_diffrn_measured_fraction_theta_full 0.999
_diffrn_measured_fraction_theta_max 0.999
_diffrn_measurement_device '3-circle area detector diffractometer'
_diffrn_measurement_device_type 'Bruker D8 Venture'
_diffrn_measurement_method '\f and \w scans'
_diffrn_radiation_monochromator 'focusing mirrors'
_diffrn_radiation_probe x-ray
_diffrn_radiation_type MoK\a
_diffrn_radiation_wavelength 0.71073
_diffrn_reflns_av_R_equivalents 0.0432
_diffrn_reflns_av_unetI/netI 0.0529
_diffrn_reflns_Laue_measured_fraction_full 0.999
_diffrn_reflns_Laue_measured_fraction_max 0.999
_diffrn_reflns_limit_h_max 18
_diffrn_reflns_limit_h_min -18
_diffrn_reflns_limit_k_max 18
_diffrn_reflns_limit_k_min -18
_diffrn_reflns_limit_l_max 39
_diffrn_reflns_limit_l_min -39
_diffrn_reflns_number 84964
_diffrn_reflns_point_group_measured_fraction_full 0.999
_diffrn_reflns_point_group_measured_fraction_max 0.999
_diffrn_reflns_theta_full 29.999
_diffrn_reflns_theta_max 29.999
_diffrn_reflns_theta_min 2.114
_diffrn_source 'microfocus sealed X-ray tube'
_diffrn_source_type 'Incoatec I\mS microsource'
_diffrn_standards_number 0
_exptl_absorpt_coefficient_mu 3.248
_exptl_absorpt_correction_T_max 0.8595
_exptl_absorpt_correction_T_min 0.5267
_exptl_absorpt_correction_type integration
_exptl_absorpt_process_details
; SADABS-2014/5 (Bruker,2014/5) was used for absorption correction. 
 wR2(int) was 0.1284 before and 0.0562 after correction. The Ratio of 
 minimum to maximum transmission is 0.6128. The \l/2 correction factor 
 is Not present.
;
_exptl_crystal_colour yellow
_exptl_crystal_colour_primary yellow
_exptl_crystal_density_diffrn 1.572
_exptl_crystal_description needle
_exptl_crystal_F_000 2044
_exptl_crystal_preparation Luminescent
_exptl_crystal_size_max 0.295
_exptl_crystal_size_mid 0.117
_exptl_crystal_size_min 0.059
_refine_diff_density_max 3.223
_refine_diff_density_min -7.359
_refine_diff_density_rms 0.182
_refine_ls_extinction_method none
_refine_ls_goodness_of_fit_ref 1.283
_refine_ls_hydrogen_treatment constr
_refine_ls_matrix_type full
_refine_ls_number_parameters 1129
_refine_ls_number_reflns 25354
_refine_ls_number_restraints 1090
_refine_ls_restrained_S_all 1.261
_refine_ls_R_factor_all 0.0861
_refine_ls_R_factor_gt 0.0624
_refine_ls_shift/su_max 0.031
_refine_ls_shift/su_mean 0.000
_refine_ls_structure_factor_coef Fsqd
_refine_ls_weighting_details 'w=1/[\s^2^(Fo^2^)+44.0740P] where P=(Fo^2^+2Fc^2^)/3'
_refine_ls_weighting_scheme calc
_refine_ls_wR_factor_gt 0.1269
_refine_ls_wR_factor_ref 0.1350
_reflns_Friedel_coverage 0.000
_reflns_number_gt 19773
_reflns_number_total 25354
_reflns_threshold_expression 'I > 2\s(I)'
_cod_data_source_file c7dt04201a2.cif
_cod_data_source_block 11_16srv477
_cod_depositor_comments
;
The following automatic conversions were performed:

'_diffrn_radiation_probe' value 'X-ray' changed to 'x-ray' according
to
/home/data/users/saulius/crontab/automatic-downloads/rss-feeds/RSC/lib/dictionaries/cif_core.dic
dictionary named 'cif_core.dic' version 2.4.2 from 2011-04-26.

Automatic conversion script
Id: cif_fix_values 4973 2017-02-22 13:04:09Z antanas 
;
_cod_database_code 7045339
_shelx_shelxl_version_number 2014/7
_shelx_space_group_comment
;
The symmetry employed for this shelxl refinement is uniquely defined
by the following loop, which should always be used as a source of
symmetry information in preference to the above space-group names.
They are only intended as comments.
;
_shelx_estimated_absorpt_t_max 0.831
_shelx_estimated_absorpt_t_min 0.447
_olex2_refinement_description
;
1. Fixed Uiso
 At 1.2 times of:
  All C(H) groups, All C(H,H) groups
2. Restrained distances
 Cl3-C96 \\sim Cl4-C96 \\sim Cl5-C96 \\sim Cl6-C97 \\sim Cl7-C97
 with sigma of 0.02
3. Rigid body (RIGU) restrains
 All non-hydrogen atoms
 with sigma for 1-2 distances of 0.004 and sigma for 1-3 distances of 0.004
4. Others
 Uiso(H65A)=Uiso(H65B)=Uiso(H65C)=FVAR(1)
 Uiso(H66A)=Uiso(H66B)=Uiso(H66C)=FVAR(2)
 Uiso(H67A)=Uiso(H67B)=Uiso(H67C)=FVAR(3)
 Uiso(H74A)=Uiso(H74B)=Uiso(H74C)=FVAR(4)
 Uiso(H75A)=Uiso(H75B)=Uiso(H75C)=FVAR(5)
 Uiso(H76A)=Uiso(H76B)=Uiso(H76C)=FVAR(6)
 Uiso(H83A)=Uiso(H83B)=Uiso(H83C)=FVAR(7)
 Uiso(H84A)=Uiso(H84B)=Uiso(H84C)=FVAR(8)
 Uiso(H85A)=Uiso(H85B)=Uiso(H85C)=FVAR(9)
 Uiso(H92A)=Uiso(H92B)=Uiso(H92C)=FVAR(10)
 Uiso(H93A)=Uiso(H93B)=Uiso(H93C)=FVAR(11)
 Uiso(H94A)=Uiso(H94B)=Uiso(H94C)=FVAR(12)
 Fixed Sof: Cl6(0.5) Cl7(0.5) Cl3(0.4) Cl4(0.27) Cl5(0.13) Cl8(0.1) Cl9(0.1)
 C97(0.5) H97A(0.5) H97B(0.5) C96(0.4) H96A(0.4) H96B(0.4)
5.a Riding coordinates:
 C97(H97A,H97B), C96(H96A,H96B)
5.b Secondary CH2 refined with riding coordinates:
 C95(H95A,H95B)
5.c Aromatic/amide H refined with riding coordinates:
 C4(H4), C5(H5), C6(H6), C7(H7), C10(H10), C12(H12), C13(H13), C15(H15),
 C16(H16), C17(H17), C18(H18), C21(H21), C23(H23), C24(H24), C26(H26), C27(H27),
  C28(H28), C29(H29), C32(H32), C34(H34), C35(H35), C37(H37), C38(H38),
 C39(H39), C40(H40), C43(H43), C45(H45), C46(H46), C61(H61), C63(H63), C70(H70),
  C72(H72), C79(H79), C81(H81), C88(H88), C90(H90)
5.d Idealised Me refined as rotating group:
 C65(H65A,H65B,H65C), C66(H66A,H66B,H66C), C67(H67A,H67B,H67C), C74(H74A,H74B,
 H74C), C75(H75A,H75B,H75C), C76(H76A,H76B,H76C), C83(H83A,H83B,H83C), C84(H84A,
 H84B,H84C), C85(H85A,H85B,H85C), C92(H92A,H92B,H92C), C93(H93A,H93B,H93C),
 C94(H94A,H94B,H94C)
;
_olex2_diffrn_ambient_temperature_device 'Oxford Cryosystems'
_olex2_submission_special_instructions 'No special instructions were received'

loop_
_space_group_symop_operation_xyz
'x, y, z'
'-x, -y, -z'

loop_
_atom_site_label
_atom_site_type_symbol
_atom_site_fract_x
_atom_site_fract_y
_atom_site_fract_z
_atom_site_U_iso_or_equiv
_atom_site_adp_type
_atom_site_occupancy
_atom_site_site_symmetry_order
_atom_site_calc_flag
_atom_site_refinement_flags_posn
_atom_site_refinement_flags_adp
_atom_site_refinement_flags_occupancy
_atom_site_disorder_assembly
_atom_site_disorder_group
Ir1 Ir 0.06467(2) 0.91451(2) 0.29624(2) 0.01578(6) Uani 1 1 d . U . . .
Ir2 Ir 0.07677(2) 0.53999(2) 0.21927(2) 0.01940(6) Uani 1 1 d . U . . .
F1 F 0.0954(4) 0.8573(4) 0.14438(18) 0.0400(11) Uani 1 1 d . U . . .
F2 F 0.2234(5) 1.0439(5) 0.1218(2) 0.0566(15) Uani 1 1 d . U . . .
F3 F 0.4357(5) 1.1525(4) 0.1683(2) 0.0568(15) Uani 1 1 d . U . . .
F4 F 0.5174(5) 1.0761(5) 0.2397(2) 0.0596(16) Uani 1 1 d . U . . .
F5 F 0.3866(4) 0.8923(4) 0.26374(17) 0.0453(13) Uani 1 1 d . U . . .
F6 F -0.2595(3) 0.5883(4) 0.24436(16) 0.0313(9) Uani 1 1 d . U . . .
F7 F -0.4148(3) 0.4200(4) 0.2693(2) 0.0430(12) Uani 1 1 d . U . . .
F8 F -0.3580(4) 0.3320(4) 0.3412(2) 0.0567(15) Uani 1 1 d . U . . .
F9 F -0.1442(4) 0.4073(4) 0.3860(2) 0.0506(14) Uani 1 1 d . U . . .
F10 F 0.0126(3) 0.5733(4) 0.36008(16) 0.0315(9) Uani 1 1 d . U . . .
O1 O -0.0576(4) 0.7699(4) 0.30684(17) 0.0213(9) Uani 1 1 d . U . . .
O2 O 0.1712(4) 0.6802(4) 0.19278(18) 0.0242(10) Uani 1 1 d . U . . .
N1 N 0.1055(4) 0.7797(4) 0.2536(2) 0.0172(10) Uani 1 1 d . U . . .
N2 N 0.0401(4) 0.6748(4) 0.2623(2) 0.0178(10) Uani 1 1 d . U . . .
N3 N -0.0224(4) 0.9249(4) 0.2353(2) 0.0198(10) Uani 1 1 d . U . . .
N4 N 0.1539(4) 0.9206(4) 0.3602(2) 0.0178(10) Uani 1 1 d . U . . .
N5 N -0.0689(5) 0.5019(5) 0.1748(2) 0.0238(11) Uani 1 1 d . U . . .
N6 N 0.2216(4) 0.5683(4) 0.2630(2) 0.0197(10) Uani 1 1 d . U . . .
C1 C 0.1665(5) 0.7694(5) 0.2183(2) 0.0206(12) Uani 1 1 d . U . . .
C2 C -0.0385(5) 0.6826(5) 0.2892(2) 0.0174(11) Uani 1 1 d . U . . .
C3 C 0.1702(5) 1.0535(5) 0.2848(2) 0.0171(11) Uani 1 1 d . U . . .
C4 C 0.2765(5) 1.1182(5) 0.3106(2) 0.0211(12) Uani 1 1 d . U . . .
H4 H 0.3070 1.0949 0.3362 0.025 Uiso 1 1 calc R . . . .
C5 C 0.3381(6) 1.2162(5) 0.2992(3) 0.0240(13) Uani 1 1 d . U . . .
H5 H 0.4106 1.2581 0.3167 0.029 Uiso 1 1 calc R . . . .
C6 C 0.2949(6) 1.2533(6) 0.2627(3) 0.0257(14) Uani 1 1 d . U . . .
H6 H 0.3379 1.3203 0.2553 0.031 Uiso 1 1 calc R . . . .
C7 C 0.1899(6) 1.1933(5) 0.2371(3) 0.0221(13) Uani 1 1 d . U . . .
H7 H 0.1593 1.2199 0.2127 0.027 Uiso 1 1 calc R . . . .
C8 C 0.1283(5) 1.0931(5) 0.2470(2) 0.0181(12) Uani 1 1 d . U . . .
C9 C 0.0207(5) 1.0182(5) 0.2193(2) 0.0189(12) Uani 1 1 d . U . . .
C10 C -0.0342(6) 1.0328(6) 0.1780(2) 0.0240(13) Uani 1 1 d . U . . .
H10 H -0.0045 1.0989 0.1675 0.029 Uiso 1 1 calc R . . . .
C11 C -0.1317(6) 0.9515(6) 0.1522(3) 0.0272(14) Uani 1 1 d . U . . .
C12 C -0.1745(6) 0.8571(6) 0.1700(3) 0.0304(16) Uani 1 1 d . U . . .
H12 H -0.2420 0.8006 0.1535 0.037 Uiso 1 1 calc R . . . .
C13 C -0.1197(6) 0.8456(6) 0.2109(3) 0.0253(14) Uani 1 1 d . U . . .
H13 H -0.1500 0.7810 0.2225 0.030 Uiso 1 1 calc R . . . .
C14 C 0.0001(5) 1.0025(5) 0.3444(2) 0.0159(11) Uani 1 1 d . U . . .
C15 C -0.0827(5) 1.0442(5) 0.3356(3) 0.0222(13) Uani 1 1 d . U . . .
H15 H -0.1100 1.0388 0.3024 0.027 Uiso 1 1 calc R . . . .
C16 C -0.1267(6) 1.0935(6) 0.3739(3) 0.0265(14) Uani 1 1 d . U . . .
H16 H -0.1822 1.1226 0.3666 0.032 Uiso 1 1 calc R . . . .
C17 C -0.0904(6) 1.1007(6) 0.4225(3) 0.0270(14) Uani 1 1 d . U . . .
H17 H -0.1210 1.1345 0.4487 0.032 Uiso 1 1 calc R . . . .
C18 C -0.0093(6) 1.0585(6) 0.4330(3) 0.0228(13) Uani 1 1 d . U . . .
H18 H 0.0158 1.0631 0.4664 0.027 Uiso 1 1 calc R . . . .
C19 C 0.0353(5) 1.0096(5) 0.3947(2) 0.0180(11) Uani 1 1 d . U . . .
C20 C 0.1234(5) 0.9652(5) 0.4026(2) 0.0184(11) Uani 1 1 d . U . . .
C21 C 0.1748(5) 0.9676(5) 0.4482(2) 0.0196(12) Uani 1 1 d . U . . .
H21 H 0.1511 0.9978 0.4777 0.024 Uiso 1 1 calc R . . . .
C22 C 0.2602(5) 0.9267(5) 0.4513(2) 0.0202(12) Uani 1 1 d . U . . .
C23 C 0.2937(6) 0.8862(6) 0.4072(3) 0.0232(13) Uani 1 1 d . U . . .
H23 H 0.3536 0.8596 0.4078 0.028 Uiso 1 1 calc R . . . .
C24 C 0.2402(5) 0.8845(5) 0.3628(2) 0.0202(12) Uani 1 1 d . U . . .
H24 H 0.2646 0.8571 0.3329 0.024 Uiso 1 1 calc R . . . .
C25 C -0.0174(6) 0.4090(5) 0.2406(2) 0.0221(12) Uani 1 1 d . U . . .
C26 C 0.0138(6) 0.3597(6) 0.2759(3) 0.0258(14) Uani 1 1 d . U . . .
H26 H 0.0881 0.3897 0.2927 0.031 Uiso 1 1 calc R . . . .
C27 C -0.0611(7) 0.2691(6) 0.2867(3) 0.0313(16) Uani 1 1 d . U . . .
H27 H -0.0378 0.2379 0.3111 0.038 Uiso 1 1 calc R . . . .
C28 C -0.1709(7) 0.2216(6) 0.2626(3) 0.0350(17) Uani 1 1 d . U . . .
H28 H -0.2220 0.1588 0.2706 0.042 Uiso 1 1 calc R . . . .
C29 C -0.2035(6) 0.2670(6) 0.2275(3) 0.0321(16) Uani 1 1 d . U . . .
H29 H -0.2779 0.2358 0.2109 0.038 Uiso 1 1 calc R . . . .
C30 C -0.1282(6) 0.3586(6) 0.2161(3) 0.0253(14) Uani 1 1 d . U . . .
C31 C -0.1565(6) 0.4142(6) 0.1797(3) 0.0266(14) Uani 1 1 d . U . . .
C32 C -0.2605(6) 0.3850(6) 0.1517(3) 0.0313(16) Uani 1 1 d . U . . .
H32 H -0.3211 0.3233 0.1551 0.038 Uiso 1 1 calc R . . . .
C33 C -0.2761(7) 0.4458(7) 0.1187(3) 0.0358(17) Uani 1 1 d . U . . .
C34 C -0.1848(7) 0.5352(7) 0.1149(3) 0.040(2) Uani 1 1 d . U . . .
H34 H -0.1924 0.5779 0.0924 0.048 Uiso 1 1 calc R . . . .
C35 C -0.0828(6) 0.5627(7) 0.1434(3) 0.0338(17) Uani 1 1 d . U . . .
H35 H -0.0218 0.6252 0.1409 0.041 Uiso 1 1 calc R . . . .
C36 C 0.1362(6) 0.4383(6) 0.1761(3) 0.0242(13) Uani 1 1 d . U . . .
C37 C 0.0839(7) 0.3596(6) 0.1321(3) 0.0341(16) Uani 1 1 d . U . . .
H37 H 0.0088 0.3479 0.1202 0.041 Uiso 1 1 calc R . . . .
C38 C 0.1391(7) 0.2985(7) 0.1055(3) 0.0386(18) Uani 1 1 d . U . . .
H38 H 0.1012 0.2450 0.0760 0.046 Uiso 1 1 calc R . . . .
C39 C 0.2488(7) 0.3143(6) 0.1214(3) 0.0346(16) Uani 1 1 d . U . . .
H39 H 0.2867 0.2734 0.1024 0.042 Uiso 1 1 calc R . . . .
C40 C 0.3028(6) 0.3902(6) 0.1650(3) 0.0290(14) Uani 1 1 d . U . . .
H40 H 0.3777 0.4004 0.1764 0.035 Uiso 1 1 calc R . . . .
C41 C 0.2483(6) 0.4517(6) 0.1924(3) 0.0241(13) Uani 1 1 d . U . . .
C42 C 0.2947(5) 0.5262(5) 0.2409(2) 0.0207(12) Uani 1 1 d . U . . .
C43 C 0.4012(5) 0.5517(5) 0.2663(2) 0.0202(12) Uani 1 1 d . U . . .
H43 H 0.4536 0.5258 0.2501 0.024 Uiso 1 1 calc R . . . .
C44 C 0.4313(5) 0.6142(5) 0.3147(3) 0.0208(12) Uani 1 1 d . U . . .
C45 C 0.3522(6) 0.6508(6) 0.3370(3) 0.0235(13) Uani 1 1 d . U . . .
H45 H 0.3684 0.6916 0.3705 0.028 Uiso 1 1 calc R . . . .
C46 C 0.2496(6) 0.6270(6) 0.3099(3) 0.0231(13) Uani 1 1 d . U . . .
H46 H 0.1967 0.6536 0.3252 0.028 Uiso 1 1 calc R . . . .
C47 C 0.2375(6) 0.8722(5) 0.2055(3) 0.0228(12) Uani 1 1 d . U . . .
C48 C 0.1986(6) 0.9100(6) 0.1683(3) 0.0302(14) Uani 1 1 d . U . . .
C49 C 0.2646(7) 1.0058(7) 0.1561(3) 0.0374(16) Uani 1 1 d . U . . .
C50 C 0.3715(7) 1.0619(6) 0.1800(3) 0.0364(16) Uani 1 1 d . U . . .
C51 C 0.4132(7) 1.0241(7) 0.2163(3) 0.0363(16) Uani 1 1 d . U . . .
C52 C 0.3459(6) 0.9291(6) 0.2284(3) 0.0300(15) Uani 1 1 d . U . . .
C53 C -0.1192(5) 0.5823(5) 0.3006(2) 0.0201(12) Uani 1 1 d . U . . .
C54 C -0.2287(5) 0.5438(5) 0.2791(3) 0.0233(13) Uani 1 1 d . U . . .
C55 C -0.3094(6) 0.4591(6) 0.2924(3) 0.0282(14) Uani 1 1 d . U . . .
C56 C -0.2795(7) 0.4132(6) 0.3280(3) 0.0352(16) Uani 1 1 d . U . . .
C57 C -0.1719(7) 0.4506(6) 0.3507(3) 0.0329(16) Uani 1 1 d . U . . .
C58 C -0.0921(6) 0.5352(5) 0.3369(3) 0.0225(13) Uani 1 1 d . U . . .
C59 C -0.1905(6) 0.9604(7) 0.1061(3) 0.0330(16) Uani 1 1 d . U . . .
C60 C -0.1446(7) 0.9503(9) 0.0620(3) 0.045(2) Uani 1 1 d . U . . .
C61 C -0.2023(8) 0.9543(9) 0.0191(3) 0.052(2) Uani 1 1 d . U . . .
H61 H -0.1718 0.9455 -0.0111 0.062 Uiso 1 1 calc R . . . .
C62 C -0.3019(8) 0.9706(9) 0.0194(3) 0.049(2) Uani 1 1 d . U . . .
C63 C -0.3465(8) 0.9806(9) 0.0631(3) 0.048(2) Uani 1 1 d . U . . .
H63 H -0.4163 0.9908 0.0634 0.057 Uiso 1 1 calc R . . . .
C64 C -0.2921(7) 0.9763(7) 0.1072(3) 0.0365(17) Uani 1 1 d . U . . .
C65 C -0.0375(9) 0.9277(12) 0.0590(4) 0.074(4) Uani 1 1 d . U . . .
H65A H 0.0255 0.9935 0.0762 0.08(2) Uiso 1 1 calc GR . . . .
H65B H -0.0272 0.9076 0.0241 0.08(2) Uiso 1 1 calc GR . . . .
H65C H -0.0412 0.8675 0.0746 0.08(2) Uiso 1 1 calc GR . . . .
C66 C -0.3645(10) 0.9725(12) -0.0285(4) 0.074(4) Uani 1 1 d . U . . .
H66A H -0.3227 1.0381 -0.0395 0.11(3) Uiso 1 1 calc GR . . . .
H66B H -0.4388 0.9735 -0.0226 0.11(3) Uiso 1 1 calc GR . . . .
H66C H -0.3723 0.9072 -0.0542 0.11(3) Uiso 1 1 calc GR . . . .
C67 C -0.3459(8) 0.9858(9) 0.1535(3) 0.051(2) Uani 1 1 d . U . . .
H67A H -0.3778 0.9133 0.1604 0.049(16) Uiso 1 1 calc GR . . . .
H67B H -0.4054 1.0150 0.1491 0.049(16) Uiso 1 1 calc GR . . . .
H67C H -0.2898 1.0352 0.1813 0.049(16) Uiso 1 1 calc GR . . . .
C68 C 0.3130(5) 0.9254(5) 0.5000(2) 0.0199(12) Uani 1 1 d . U . . .
C69 C 0.2977(6) 0.8240(6) 0.5117(3) 0.0258(13) Uani 1 1 d . U . . .
C70 C 0.3420(6) 0.8254(6) 0.5587(3) 0.0281(14) Uani 1 1 d . U . . .
H70 H 0.3333 0.7578 0.5670 0.034 Uiso 1 1 calc R . . . .
C71 C 0.3982(6) 0.9215(6) 0.5937(3) 0.0279(14) Uani 1 1 d . U . . .
C72 C 0.4119(6) 1.0198(6) 0.5810(3) 0.0251(13) Uani 1 1 d . U . . .
H72 H 0.4499 1.0864 0.6051 0.030 Uiso 1 1 calc R . . . .
C73 C 0.3720(5) 1.0243(6) 0.5347(3) 0.0233(13) Uani 1 1 d . U . . .
C74 C 0.2317(8) 0.7158(6) 0.4761(3) 0.0398(19) Uani 1 1 d . U . . .
H74A H 0.1676 0.7224 0.4579 0.059(18) Uiso 1 1 calc GR . . . .
H74B H 0.2049 0.6593 0.4947 0.059(18) Uiso 1 1 calc GR . . . .
H74C H 0.2796 0.6956 0.4527 0.059(18) Uiso 1 1 calc GR . . . .
C75 C 0.4431(8) 0.9223(8) 0.6455(3) 0.046(2) Uani 1 1 d . U . . .
H75A H 0.5160 0.9140 0.6451 0.12(3) Uiso 1 1 calc GR . . . .
H75B H 0.3909 0.8617 0.6566 0.12(3) Uiso 1 1 calc GR . . . .
H75C H 0.4512 0.9919 0.6683 0.12(3) Uiso 1 1 calc GR . . . .
C76 C 0.3955(7) 1.1342(6) 0.5225(3) 0.0326(16) Uani 1 1 d . U . . .
H76A H 0.4313 1.1353 0.4923 0.054(17) Uiso 1 1 calc GR . . . .
H76B H 0.4454 1.1920 0.5500 0.054(17) Uiso 1 1 calc GR . . . .
H76C H 0.3252 1.1467 0.5173 0.054(17) Uiso 1 1 calc GR . . . .
C77 C -0.3846(7) 0.4158(7) 0.0868(3) 0.0414(18) Uani 1 1 d . U . . .
C78 C -0.4148(9) 0.3290(9) 0.0458(4) 0.056(2) Uani 1 1 d . U . . .
C79 C -0.5128(9) 0.3087(10) 0.0141(4) 0.066(3) Uani 1 1 d . U . . .
H79 H -0.5341 0.2490 -0.0142 0.079 Uiso 1 1 calc R . . . .
C80 C -0.5778(8) 0.3697(9) 0.0219(4) 0.053(2) Uani 1 1 d . U . . .
C81 C -0.5462(8) 0.4555(9) 0.0632(4) 0.056(2) Uani 1 1 d . U . . .
H81 H -0.5912 0.4992 0.0693 0.068 Uiso 1 1 calc R . . . .
C82 C -0.4492(7) 0.4808(8) 0.0967(4) 0.050(2) Uani 1 1 d . U . . .
C83 C -0.3452(13) 0.2584(13) 0.0350(5) 0.105(6) Uani 1 1 d . U . . .
H83A H -0.2670 0.3049 0.0363 0.12(3) Uiso 1 1 calc GR . . . .
H83B H -0.3723 0.2095 0.0019 0.12(3) Uiso 1 1 calc GR . . . .
H83C H -0.3510 0.2148 0.0597 0.12(3) Uiso 1 1 calc GR . . . .
C84 C -0.6814(9) 0.3456(11) -0.0142(4) 0.076(4) Uani 1 1 d . U . . .
H84A H -0.7484 0.3130 0.0007 0.10(3) Uiso 1 1 calc GR . . . .
H84B H -0.6806 0.2945 -0.0448 0.10(3) Uiso 1 1 calc GR . . . .
H84C H -0.6822 0.4138 -0.0217 0.10(3) Uiso 1 1 calc GR . . . .
C85 C -0.4220(9) 0.5739(10) 0.1423(5) 0.075(4) Uani 1 1 d . U . . .
H85A H -0.4195 0.5458 0.1721 0.17(4) Uiso 1 1 calc GR . . . .
H85B H -0.4797 0.6068 0.1426 0.17(4) Uiso 1 1 calc GR . . . .
H85C H -0.3492 0.6293 0.1418 0.17(4) Uiso 1 1 calc GR . . . .
C86 C 0.5438(5) 0.6433(5) 0.3433(3) 0.0221(12) Uani 1 1 d . U . . .
C87 C 0.5560(6) 0.5888(6) 0.3798(3) 0.0253(13) Uani 1 1 d . U . . .
C88 C 0.6608(6) 0.6204(6) 0.4074(3) 0.0284(14) Uani 1 1 d . U . . .
H88 H 0.6699 0.5822 0.4316 0.034 Uiso 1 1 calc R . . . .
C89 C 0.7525(6) 0.7063(6) 0.4005(3) 0.0303(15) Uani 1 1 d . U . . .
C90 C 0.7374(6) 0.7604(6) 0.3647(3) 0.0297(15) Uani 1 1 d . U . . .
H90 H 0.7989 0.8193 0.3595 0.036 Uiso 1 1 calc R . . . .
C91 C 0.6339(6) 0.7300(6) 0.3359(3) 0.0245(13) Uani 1 1 d . U . . .
C92 C 0.4598(6) 0.4970(6) 0.3901(3) 0.0348(17) Uani 1 1 d . U . . .
H92A H 0.4142 0.5276 0.4113 0.065(19) Uiso 1 1 calc GR . . . .
H92B H 0.4889 0.4523 0.4069 0.065(19) Uiso 1 1 calc GR . . . .
H92C H 0.4139 0.4514 0.3588 0.065(19) Uiso 1 1 calc GR . . . .
C93 C 0.8644(7) 0.7409(8) 0.4315(3) 0.041(2) Uani 1 1 d . U . . .
H93A H 0.9215 0.7388 0.4098 0.08(2) Uiso 1 1 calc GR . . . .
H93B H 0.8608 0.6910 0.4532 0.08(2) Uiso 1 1 calc GR . . . .
H93C H 0.8836 0.8156 0.4518 0.08(2) Uiso 1 1 calc GR . . . .
C94 C 0.6249(7) 0.7906(7) 0.2962(3) 0.0357(17) Uani 1 1 d . U . . .
H94A H 0.6143 0.7417 0.2634 0.07(2) Uiso 1 1 calc GR . . . .
H94B H 0.6936 0.8545 0.3000 0.07(2) Uiso 1 1 calc GR . . . .
H94C H 0.5610 0.8148 0.2996 0.07(2) Uiso 1 1 calc GR . . . .
Cl1 Cl 0.1478(3) 1.4137(2) 0.41300(13) 0.0707(8) Uani 1 1 d . U . . .
Cl2 Cl 0.2690(2) 1.2802(2) 0.44154(10) 0.0552(6) Uani 1 1 d . U . . .
Cl6 Cl -0.6249(7) 0.7413(7) 0.1097(3) 0.090(2) Uani 0.5 1 d D U P A 1
Cl7 Cl -0.8529(9) 0.6799(12) 0.0651(4) 0.152(5) Uani 0.5 1 d D U P A 1
Cl3 Cl -0.5482(9) 0.7447(9) 0.1846(4) 0.093(3) Uani 0.4 1 d D U P B 2
Cl4 Cl -0.6232(14) 0.7935(14) 0.0994(6) 0.095(5) Uiso 0.27 1 d D U P B 2
Cl5 Cl -0.601(3) 0.724(3) 0.0771(11) 0.111(11) Uiso 0.13 1 d D U P B 2
Cl8 Cl -0.852(4) 0.535(4) 0.0304(17) 0.106(13) Uiso 0.1 1 d . U P C 3
Cl9 Cl -0.983(4) 0.635(4) 0.0192(18) 0.117(14) Uiso 0.1 1 d . U P D 3
C95 C 0.1759(7) 1.2929(6) 0.3963(3) 0.0375(17) Uani 1 1 d . U . . .
H95A H 0.2082 1.2909 0.3647 0.045 Uiso 1 1 calc R . . . .
H95B H 0.1049 1.2296 0.3906 0.045 Uiso 1 1 calc R . . . .
C97 C -0.7506(13) 0.6320(19) 0.0863(10) 0.079(7) Uiso 0.5 1 d D U P A 1
H97A H -0.7384 0.5787 0.0588 0.095 Uiso 0.5 1 d R . P A 1
H97B H -0.7773 0.5957 0.1132 0.095 Uiso 0.5 1 d R . P A 1
C96 C -0.647(3) 0.687(2) 0.1307(8) 0.093(11) Uiso 0.4 1 d D U P B 2
H96A H -0.6345 0.6229 0.1102 0.111 Uiso 0.4 1 d R . P B 2
H96B H -0.7235 0.6641 0.1395 0.111 Uiso 0.4 1 d R . P B 2

loop_
_atom_site_aniso_label
_atom_site_aniso_U_11
_atom_site_aniso_U_22
_atom_site_aniso_U_33
_atom_site_aniso_U_23
_atom_site_aniso_U_13
_atom_site_aniso_U_12
Ir1 0.01401(11) 0.01461(11) 0.01952(12) 0.00617(9) 0.00262(9) 0.00482(9)
Ir2 0.01831(12) 0.01712(12) 0.02215(13) 0.00492(10) -0.00016(10) 0.00588(10)
F1 0.029(2) 0.051(3) 0.047(3) 0.028(2) 0.0051(19) 0.014(2)
F2 0.054(3) 0.060(4) 0.074(4) 0.048(3) 0.021(3) 0.023(3)
F3 0.061(3) 0.036(3) 0.069(4) 0.025(3) 0.032(3) 0.001(2)
F4 0.044(3) 0.069(4) 0.043(3) 0.014(3) 0.006(2) -0.009(3)
F5 0.027(2) 0.058(3) 0.035(2) 0.018(2) -0.0071(19) -0.007(2)
F6 0.025(2) 0.033(2) 0.037(2) 0.0126(19) -0.0035(17) 0.0093(18)
F7 0.0152(19) 0.031(2) 0.073(3) 0.014(2) -0.004(2) -0.0032(17)
F8 0.035(3) 0.042(3) 0.097(4) 0.044(3) 0.018(3) 0.001(2)
F9 0.047(3) 0.054(3) 0.064(3) 0.046(3) 0.011(2) 0.015(3)
F10 0.023(2) 0.037(2) 0.037(2) 0.0181(19) -0.0018(17) 0.0103(18)
O1 0.020(2) 0.0159(19) 0.031(2) 0.0097(17) 0.0101(18) 0.0063(17)
O2 0.024(2) 0.022(2) 0.025(2) 0.0042(18) 0.0068(19) 0.0071(18)
N1 0.016(2) 0.015(2) 0.022(2) 0.0073(18) 0.0037(19) 0.0058(18)
N2 0.016(2) 0.017(2) 0.021(2) 0.0081(19) 0.0015(18) 0.0051(18)
N3 0.016(2) 0.019(2) 0.022(2) 0.0053(19) 0.0011(18) 0.0035(18)
N4 0.018(2) 0.016(2) 0.022(2) 0.0068(19) 0.0057(18) 0.0074(19)
N5 0.023(2) 0.022(3) 0.025(3) 0.008(2) -0.002(2) 0.004(2)
N6 0.018(2) 0.015(2) 0.024(2) 0.0048(19) 0.0016(18) 0.0039(19)
C1 0.020(3) 0.021(3) 0.019(3) 0.003(2) 0.001(2) 0.006(2)
C2 0.013(2) 0.018(2) 0.021(3) 0.010(2) 0.001(2) 0.003(2)
C3 0.016(2) 0.017(3) 0.022(3) 0.005(2) 0.006(2) 0.010(2)
C4 0.016(3) 0.021(3) 0.025(3) 0.006(2) 0.001(2) 0.005(2)
C5 0.020(3) 0.018(3) 0.030(3) 0.004(2) 0.001(2) 0.003(2)
C6 0.022(3) 0.019(3) 0.033(3) 0.009(3) 0.004(2) 0.001(2)
C7 0.021(3) 0.020(3) 0.027(3) 0.010(2) 0.004(2) 0.006(2)
C8 0.016(2) 0.016(2) 0.022(3) 0.006(2) 0.001(2) 0.005(2)
C9 0.018(3) 0.018(3) 0.021(3) 0.006(2) 0.003(2) 0.005(2)
C10 0.022(3) 0.025(3) 0.023(3) 0.009(2) 0.000(2) 0.004(2)
C11 0.022(3) 0.031(3) 0.025(3) 0.008(2) -0.003(2) 0.006(3)
C12 0.023(3) 0.030(3) 0.029(3) 0.008(3) -0.007(3) 0.000(3)
C13 0.022(3) 0.021(3) 0.028(3) 0.013(2) -0.001(2) -0.002(2)
C14 0.015(2) 0.011(2) 0.023(3) 0.007(2) 0.005(2) 0.004(2)
C15 0.019(3) 0.025(3) 0.028(3) 0.013(3) 0.005(2) 0.010(2)
C16 0.022(3) 0.034(4) 0.034(3) 0.016(3) 0.010(3) 0.017(3)
C17 0.028(3) 0.031(4) 0.030(3) 0.013(3) 0.012(3) 0.017(3)
C18 0.023(3) 0.026(3) 0.025(3) 0.010(2) 0.008(2) 0.013(3)
C19 0.017(3) 0.017(3) 0.023(3) 0.010(2) 0.006(2) 0.007(2)
C20 0.018(3) 0.018(3) 0.022(3) 0.008(2) 0.006(2) 0.007(2)
C21 0.018(3) 0.022(3) 0.022(3) 0.008(2) 0.006(2) 0.009(2)
C22 0.016(3) 0.020(3) 0.025(3) 0.008(2) 0.003(2) 0.006(2)
C23 0.021(3) 0.026(3) 0.027(3) 0.009(2) 0.005(2) 0.013(3)
C24 0.020(3) 0.021(3) 0.022(3) 0.006(2) 0.004(2) 0.011(2)
C25 0.022(3) 0.020(3) 0.024(3) 0.005(2) 0.001(2) 0.007(2)
C26 0.023(3) 0.024(3) 0.031(3) 0.007(3) -0.002(3) 0.009(3)
C27 0.034(3) 0.023(3) 0.037(4) 0.011(3) -0.004(3) 0.010(3)
C28 0.035(4) 0.020(3) 0.047(4) 0.015(3) -0.003(3) 0.002(3)
C29 0.026(3) 0.022(3) 0.044(4) 0.012(3) -0.004(3) 0.001(3)
C30 0.026(3) 0.020(3) 0.030(3) 0.009(2) -0.004(2) 0.007(2)
C31 0.024(3) 0.022(3) 0.030(3) 0.010(3) -0.003(2) 0.003(2)
C32 0.024(3) 0.032(4) 0.032(4) 0.012(3) -0.006(3) 0.003(3)
C33 0.031(3) 0.038(4) 0.033(4) 0.013(3) -0.006(3) 0.005(3)
C34 0.032(3) 0.046(4) 0.043(4) 0.026(4) -0.008(3) 0.006(3)
C35 0.025(3) 0.037(4) 0.037(4) 0.020(3) -0.002(3) 0.003(3)
C36 0.028(3) 0.023(3) 0.021(3) 0.005(2) 0.000(2) 0.010(2)
C37 0.038(4) 0.030(4) 0.030(3) 0.002(3) -0.001(3) 0.010(3)
C38 0.046(4) 0.034(4) 0.031(4) -0.001(3) 0.003(3) 0.012(3)
C39 0.045(4) 0.030(4) 0.030(3) 0.007(3) 0.013(3) 0.015(3)
C40 0.032(3) 0.027(3) 0.031(3) 0.009(3) 0.010(3) 0.013(3)
C41 0.026(3) 0.024(3) 0.023(3) 0.007(2) 0.004(2) 0.009(2)
C42 0.020(3) 0.017(3) 0.025(3) 0.008(2) 0.007(2) 0.003(2)
C43 0.021(3) 0.013(3) 0.029(3) 0.008(2) 0.008(2) 0.006(2)
C44 0.018(3) 0.015(3) 0.030(3) 0.006(2) 0.004(2) 0.005(2)
C45 0.021(3) 0.022(3) 0.026(3) 0.003(2) 0.001(2) 0.009(2)
C46 0.019(3) 0.026(3) 0.024(3) 0.001(2) 0.001(2) 0.011(2)
C47 0.020(3) 0.021(3) 0.026(3) 0.004(2) 0.008(2) 0.007(2)
C48 0.029(3) 0.035(3) 0.034(3) 0.014(3) 0.012(3) 0.016(3)
C49 0.042(3) 0.037(4) 0.044(4) 0.020(3) 0.020(3) 0.018(3)
C50 0.039(3) 0.029(3) 0.040(4) 0.009(3) 0.024(3) 0.009(3)
C51 0.035(3) 0.032(3) 0.031(3) 0.002(3) 0.013(3) 0.000(3)
C52 0.027(3) 0.032(3) 0.024(3) 0.005(3) 0.007(2) 0.002(2)
C53 0.018(3) 0.016(3) 0.026(3) 0.006(2) 0.006(2) 0.005(2)
C54 0.019(3) 0.019(3) 0.032(3) 0.009(2) 0.001(2) 0.006(2)
C55 0.017(3) 0.016(3) 0.048(4) 0.010(3) 0.004(2) 0.001(2)
C56 0.029(3) 0.025(3) 0.054(4) 0.019(3) 0.012(3) 0.006(3)
C57 0.032(3) 0.031(3) 0.044(4) 0.024(3) 0.011(3) 0.013(3)
C58 0.023(3) 0.020(3) 0.027(3) 0.009(2) 0.004(2) 0.009(2)
C59 0.023(3) 0.042(4) 0.029(3) 0.012(3) -0.006(2) 0.004(3)
C60 0.030(4) 0.075(6) 0.033(3) 0.024(4) 0.004(3) 0.017(4)
C61 0.041(4) 0.089(8) 0.034(4) 0.029(4) 0.007(3) 0.026(5)
C62 0.044(4) 0.076(7) 0.033(4) 0.016(4) -0.002(3) 0.026(4)
C63 0.037(4) 0.074(7) 0.033(3) 0.009(4) -0.004(3) 0.026(4)
C64 0.030(3) 0.043(5) 0.031(3) 0.002(3) -0.005(3) 0.011(3)
C65 0.046(5) 0.152(12) 0.045(6) 0.044(7) 0.015(4) 0.048(7)
C66 0.071(7) 0.137(12) 0.036(5) 0.023(6) 0.000(4) 0.063(8)
C67 0.050(5) 0.076(7) 0.033(4) 0.005(4) 0.000(3) 0.034(5)
C68 0.017(3) 0.022(3) 0.023(3) 0.008(2) 0.004(2) 0.007(2)
C69 0.024(3) 0.026(3) 0.029(3) 0.010(2) 0.004(2) 0.009(2)
C70 0.028(3) 0.029(3) 0.032(3) 0.014(2) 0.002(3) 0.013(3)
C71 0.023(3) 0.034(3) 0.029(3) 0.014(2) 0.002(2) 0.010(3)
C72 0.020(3) 0.027(3) 0.027(3) 0.006(2) 0.000(2) 0.007(3)
C73 0.018(3) 0.026(3) 0.028(3) 0.009(2) 0.004(2) 0.008(2)
C74 0.056(5) 0.023(3) 0.036(4) 0.010(3) 0.001(4) 0.007(3)
C75 0.041(5) 0.058(6) 0.037(4) 0.021(4) -0.009(3) 0.011(4)
C76 0.035(4) 0.025(3) 0.036(4) 0.009(3) 0.001(3) 0.007(3)
C77 0.032(3) 0.044(4) 0.042(4) 0.022(3) -0.011(3) 0.002(3)
C78 0.053(5) 0.057(5) 0.046(4) 0.011(4) -0.021(4) 0.011(4)
C79 0.057(5) 0.076(6) 0.050(5) 0.011(5) -0.027(4) 0.011(5)
C80 0.034(4) 0.061(5) 0.054(5) 0.034(4) -0.014(3) -0.005(3)
C81 0.032(4) 0.060(5) 0.068(5) 0.027(4) -0.016(4) 0.002(4)
C82 0.028(4) 0.052(5) 0.061(5) 0.023(4) -0.010(3) 0.001(3)
C83 0.105(10) 0.117(11) 0.080(9) -0.033(8) -0.049(8) 0.066(9)
C84 0.046(5) 0.105(9) 0.067(7) 0.048(6) -0.023(5) 0.001(5)
C85 0.041(6) 0.073(7) 0.091(7) -0.006(6) -0.021(5) 0.016(5)
C86 0.016(2) 0.020(3) 0.027(3) 0.001(2) 0.003(2) 0.005(2)
C87 0.020(3) 0.021(3) 0.031(3) 0.003(2) 0.001(2) 0.005(2)
C88 0.021(3) 0.031(3) 0.031(3) 0.005(3) 0.001(2) 0.009(2)
C89 0.021(3) 0.036(4) 0.028(3) -0.001(3) 0.001(2) 0.008(3)
C90 0.016(3) 0.031(4) 0.034(3) 0.003(3) 0.005(2) 0.002(2)
C91 0.018(3) 0.021(3) 0.033(3) 0.002(2) 0.004(2) 0.007(2)
C92 0.024(3) 0.026(3) 0.049(5) 0.014(3) -0.002(3) 0.001(3)
C93 0.026(3) 0.049(5) 0.039(4) -0.001(4) -0.004(3) 0.010(3)
C94 0.031(4) 0.034(4) 0.042(4) 0.013(3) 0.005(3) 0.009(3)
Cl1 0.0690(18) 0.0467(14) 0.094(2) -0.0030(14) 0.0003(16) 0.0312(14)
Cl2 0.0453(13) 0.0534(14) 0.0632(15) 0.0281(12) -0.0034(11) 0.0062(11)
Cl6 0.117(6) 0.097(6) 0.094(5) 0.035(5) 0.054(5) 0.071(5)
Cl7 0.137(8) 0.279(15) 0.126(8) 0.114(9) 0.074(7) 0.136(10)
Cl3 0.098(7) 0.112(8) 0.086(6) 0.033(6) 0.016(5) 0.050(6)
C95 0.037(4) 0.028(4) 0.045(4) 0.010(3) 0.007(3) 0.006(3)

loop_
_atom_type_symbol
_atom_type_description
_atom_type_scat_dispersion_real
_atom_type_scat_dispersion_imag
_atom_type_scat_source
C C 0.0033 0.0016 'International Tables Vol C Tables 4.2.6.8 and 6.1.1.4'
H H 0.0000 0.0000 'International Tables Vol C Tables 4.2.6.8 and 6.1.1.4'
Cl Cl 0.1484 0.1585 'International Tables Vol C Tables 4.2.6.8 and 6.1.1.4'
F F 0.0171 0.0103 'International Tables Vol C Tables 4.2.6.8 and 6.1.1.4'
Ir Ir -1.4442 7.9887 'International Tables Vol C Tables 4.2.6.8 and 6.1.1.4'
N N 0.0061 0.0033 'International Tables Vol C Tables 4.2.6.8 and 6.1.1.4'
O O 0.0106 0.0060 'International Tables Vol C Tables 4.2.6.8 and 6.1.1.4'

loop_
_exptl_crystal_face_index_h
_exptl_crystal_face_index_k
_exptl_crystal_face_index_l
_exptl_crystal_face_perp_dist
1.00 0.00 0.00 0.1190
-1.00 0.00 0.00 0.0940
0.00 1.00 0.00 0.0320
0.00 -1.00 0.00 0.0500
0.00 0.00 -1.00 0.0260
0.00 0.00 1.00 0.0290

loop_
_geom_angle_atom_site_label_1
_geom_angle_atom_site_label_2
_geom_angle_atom_site_label_3
_geom_angle
O1 Ir1 N1 74.71(18)
N3 Ir1 O1 96.4(2)
N3 Ir1 N1 91.9(2)
N4 Ir1 O1 87.33(19)
N4 Ir1 N1 93.5(2)
N4 Ir1 N3 174.1(2)
C3 Ir1 O1 175.8(2)
C3 Ir1 N1 107.8(2)
C3 Ir1 N3 80.2(2)
C3 Ir1 N4 95.8(2)
C3 Ir1 C14 89.0(2)
C14 Ir1 O1 88.7(2)
C14 Ir1 N1 162.8(2)
C14 Ir1 N3 94.6(2)
C14 Ir1 N4 80.9(2)
N2 Ir2 O2 75.09(19)
N5 Ir2 O2 96.7(2)
N5 Ir2 N2 87.2(2)
N5 Ir2 N6 176.5(2)
N6 Ir2 O2 85.9(2)
N6 Ir2 N2 95.8(2)
C25 Ir2 O2 176.7(2)
C25 Ir2 N2 105.0(2)
C25 Ir2 N5 80.1(2)
C25 Ir2 N6 97.3(2)
C25 Ir2 C36 86.1(3)
C36 Ir2 O2 93.9(2)
C36 Ir2 N2 168.6(3)
C36 Ir2 N5 97.3(3)
C36 Ir2 N6 80.1(2)
C2 O1 Ir1 113.8(4)
C1 O2 Ir2 112.2(4)
N2 N1 Ir1 112.8(3)
C1 N1 Ir1 134.9(4)
C1 N1 N2 111.9(5)
N1 N2 Ir2 113.4(3)
C2 N2 Ir2 134.4(4)
C2 N2 N1 111.4(5)
C9 N3 Ir1 116.3(4)
C9 N3 C13 119.7(6)
C13 N3 Ir1 124.0(4)
C20 N4 Ir1 116.1(4)
C20 N4 C24 118.9(6)
C24 N4 Ir1 125.0(4)
C31 N5 Ir2 116.8(4)
C35 N5 Ir2 123.0(5)
C35 N5 C31 120.0(6)
C42 N6 Ir2 115.6(4)
C46 N6 Ir2 124.9(4)
C46 N6 C42 119.4(6)
O2 C1 N1 126.9(6)
O2 C1 C47 116.1(6)
N1 C1 C47 117.0(6)
O1 C2 N2 126.3(6)
O1 C2 C53 113.6(5)
N2 C2 C53 120.1(6)
C4 C3 Ir1 128.1(5)
C4 C3 C8 117.0(6)
C8 C3 Ir1 114.8(4)
C5 C4 C3 121.0(6)
C6 C5 C4 120.8(6)
C7 C6 C5 120.2(6)
C6 C7 C8 119.7(6)
C3 C8 C9 114.1(5)
C7 C8 C3 121.3(6)
C7 C8 C9 124.5(6)
N3 C9 C8 113.9(5)
N3 C9 C10 120.2(6)
C10 C9 C8 125.8(6)
C11 C10 C9 120.5(6)
C10 C11 C12 117.8(6)
C10 C11 C59 122.6(7)
C12 C11 C59 119.5(6)
C13 C12 C11 120.4(6)
N3 C13 C12 121.4(6)
C15 C14 Ir1 129.3(5)
C15 C14 C19 116.7(6)
C19 C14 Ir1 113.4(4)
C16 C15 C14 121.9(6)
C17 C16 C15 120.5(6)
C16 C17 C18 119.6(6)
C17 C18 C19 120.0(6)
C14 C19 C20 115.2(5)
C18 C19 C14 121.3(6)
C18 C19 C20 123.5(6)
N4 C20 C19 113.6(5)
N4 C20 C21 120.6(6)
C21 C20 C19 125.8(6)
C22 C21 C20 120.9(6)
C21 C22 C23 117.3(6)
C21 C22 C68 121.3(6)
C23 C22 C68 121.4(6)
C24 C23 C22 120.0(6)
N4 C24 C23 122.1(6)
C26 C25 Ir2 127.9(5)
C26 C25 C30 116.6(6)
C30 C25 Ir2 115.5(5)
C27 C26 C25 121.1(7)
C26 C27 C28 121.5(7)
C29 C28 C27 118.8(7)
C28 C29 C30 120.2(7)
C25 C30 C31 114.3(6)
C29 C30 C25 121.7(6)
C29 C30 C31 123.9(6)
N5 C31 C30 113.2(6)
N5 C31 C32 120.2(6)
C32 C31 C30 126.5(6)
C33 C32 C31 120.6(7)
C32 C33 C77 122.5(7)
C34 C33 C32 117.5(7)
C34 C33 C77 120.0(7)
C35 C34 C33 120.7(7)
N5 C35 C34 120.9(7)
C37 C36 Ir2 128.9(6)
C37 C36 C41 116.9(7)
C41 C36 Ir2 114.2(5)
C38 C37 C36 121.4(8)
C39 C38 C37 120.9(8)
C38 C39 C40 119.4(7)
C39 C40 C41 120.5(7)
C36 C41 C42 114.6(6)
C40 C41 C36 120.9(7)
C40 C41 C42 124.3(7)
N6 C42 C41 113.8(6)
N6 C42 C43 119.5(6)
C43 C42 C41 126.5(6)
C44 C43 C42 121.1(6)
C43 C44 C45 117.7(6)
C43 C44 C86 123.0(6)
C45 C44 C86 119.3(6)
C46 C45 C44 119.1(6)
N6 C46 C45 123.0(6)
C48 C47 C1 120.8(6)
C48 C47 C52 117.6(7)
C52 C47 C1 121.5(6)
F1 C48 C47 120.3(7)
F1 C48 C49 118.5(7)
C47 C48 C49 121.1(7)
F2 C49 C48 120.1(8)
F2 C49 C50 119.8(7)
C50 C49 C48 120.1(8)
F3 C50 C49 120.8(8)
F3 C50 C51 119.4(8)
C49 C50 C51 119.8(7)
F4 C51 C50 121.2(7)
F4 C51 C52 119.5(8)
C50 C51 C52 119.3(8)
F5 C52 C47 118.7(6)
F5 C52 C51 119.3(7)
C47 C52 C51 122.0(7)
C54 C53 C2 119.0(6)
C54 C53 C58 117.9(6)
C58 C53 C2 122.6(6)
F6 C54 C53 120.1(6)
F6 C54 C55 118.4(6)
C53 C54 C55 121.5(6)
F7 C55 C54 120.2(7)
F7 C55 C56 120.5(6)
C56 C55 C54 119.2(7)
F8 C56 C55 119.1(7)
F8 C56 C57 120.0(7)
C57 C56 C55 120.9(7)
F9 C57 C56 120.5(7)
F9 C57 C58 120.3(7)
C56 C57 C58 119.2(7)
F10 C58 C53 119.7(6)
F10 C58 C57 119.0(6)
C53 C58 C57 121.3(6)
C60 C59 C11 119.9(7)
C64 C59 C11 120.1(7)
C64 C59 C60 120.0(7)
C59 C60 C65 121.4(8)
C61 C60 C59 119.3(8)
C61 C60 C65 119.2(8)
C62 C61 C60 121.7(9)
C61 C62 C63 118.6(8)
C61 C62 C66 120.5(9)
C63 C62 C66 120.8(9)
C62 C63 C64 121.9(8)
C59 C64 C63 118.5(8)
C59 C64 C67 122.0(7)
C63 C64 C67 119.4(8)
C69 C68 C22 119.2(6)
C73 C68 C22 120.0(6)
C73 C68 C69 120.7(6)
C68 C69 C74 122.4(6)
C70 C69 C68 117.9(7)
C70 C69 C74 119.6(6)
C71 C70 C69 122.3(7)
C70 C71 C72 118.4(7)
C70 C71 C75 122.0(7)
C72 C71 C75 119.6(7)
C73 C72 C71 122.3(7)
C68 C73 C76 122.2(6)
C72 C73 C68 118.3(6)
C72 C73 C76 119.4(7)
C78 C77 C33 119.2(9)
C78 C77 C82 121.1(8)
C82 C77 C33 119.5(8)
C77 C78 C79 117.8(10)
C77 C78 C83 121.3(9)
C79 C78 C83 120.9(10)
C80 C79 C78 123.3(11)
C79 C80 C81 117.6(9)
C79 C80 C84 121.1(11)
C81 C80 C84 121.3(11)
C80 C81 C82 122.3(11)
C77 C82 C81 117.8(10)
C77 C82 C85 122.9(8)
C81 C82 C85 119.3(10)
C87 C86 C44 119.7(6)
C91 C86 C44 119.6(6)
C91 C86 C87 120.4(6)
C86 C87 C92 122.2(6)
C88 C87 C86 118.7(6)
C88 C87 C92 119.1(7)
C89 C88 C87 122.0(7)
C88 C89 C93 121.3(7)
C90 C89 C88 118.0(7)
C90 C89 C93 120.8(7)
C89 C90 C91 121.5(7)
C86 C91 C90 119.3(7)
C86 C91 C94 122.2(6)
C90 C91 C94 118.4(6)
Cl1 C95 Cl2 112.9(5)
Cl6 C97 Cl7 110.4(14)
Cl3 C96 Cl4 104.5(16)
Cl5 C96 Cl3 116(2)
Cl5 C96 Cl4 37.9(14)

loop_
_geom_bond_atom_site_label_1
_geom_bond_atom_site_label_2
_geom_bond_distance
Ir1 O1 2.126(4)
Ir1 N1 2.181(5)
Ir1 N3 2.034(5)
Ir1 N4 2.034(5)
Ir1 C3 1.995(6)
Ir1 C14 1.999(6)
Ir2 O2 2.158(5)
Ir2 N2 2.156(5)
Ir2 N5 2.032(6)
Ir2 N6 2.040(5)
Ir2 C25 1.989(7)
Ir2 C36 2.000(7)
F1 C48 1.332(9)
F2 C49 1.334(10)
F3 C50 1.329(9)
F4 C51 1.335(10)
F5 C52 1.341(9)
F6 C54 1.342(8)
F7 C55 1.344(8)
F8 C56 1.339(8)
F9 C57 1.327(8)
F10 C58 1.337(8)
O1 C2 1.278(8)
O2 C1 1.280(8)
N1 N2 1.448(6)
N1 C1 1.302(8)
N2 C2 1.308(8)
N3 C9 1.360(8)
N3 C13 1.364(8)
N4 C20 1.351(8)
N4 C24 1.353(8)
N5 C31 1.360(9)
N5 C35 1.353(9)
N6 C42 1.362(8)
N6 C46 1.335(8)
C1 C47 1.495(9)
C2 C53 1.499(8)
C3 C4 1.401(9)
C3 C8 1.425(8)
C4 C5 1.392(9)
C5 C6 1.385(10)
C6 C7 1.377(9)
C7 C8 1.399(9)
C8 C9 1.461(9)
C9 C10 1.397(9)
C10 C11 1.387(9)
C11 C12 1.398(10)
C11 C59 1.500(10)
C12 C13 1.368(9)
C14 C15 1.389(8)
C14 C19 1.422(9)
C15 C16 1.384(10)
C16 C17 1.381(10)
C17 C18 1.385(9)
C18 C19 1.387(9)
C19 C20 1.469(8)
C20 C21 1.387(9)
C21 C22 1.386(9)
C22 C23 1.388(9)
C22 C68 1.486(9)
C23 C24 1.374(9)
C25 C26 1.400(9)
C25 C30 1.414(9)
C26 C27 1.369(10)
C27 C28 1.398(11)
C28 C29 1.368(10)
C29 C30 1.390(10)
C30 C31 1.469(9)
C31 C32 1.397(9)
C32 C33 1.393(10)
C33 C34 1.390(11)
C33 C77 1.492(11)
C34 C35 1.385(10)
C36 C37 1.400(10)
C36 C41 1.425(10)
C37 C38 1.385(11)
C38 C39 1.383(12)
C39 C40 1.383(11)
C40 C41 1.391(10)
C41 C42 1.457(9)
C42 C43 1.400(9)
C43 C44 1.386(9)
C44 C45 1.392(9)
C44 C86 1.496(9)
C45 C46 1.384(9)
C47 C48 1.380(10)
C47 C52 1.382(10)
C48 C49 1.397(11)
C49 C50 1.373(12)
C50 C51 1.379(12)
C51 C52 1.392(10)
C53 C54 1.375(9)
C53 C58 1.381(9)
C54 C55 1.382(9)
C55 C56 1.370(11)
C56 C57 1.365(11)
C57 C58 1.385(10)
C59 C60 1.393(11)
C59 C64 1.390(11)
C60 C61 1.389(11)
C60 C65 1.506(13)
C61 C62 1.367(13)
C62 C63 1.373(13)
C62 C66 1.528(12)
C63 C64 1.399(11)
C64 C67 1.499(12)
C68 C69 1.412(9)
C68 C73 1.404(9)
C69 C70 1.391(10)
C69 C74 1.511(10)
C70 C71 1.378(11)
C71 C72 1.387(10)
C71 C75 1.520(10)
C72 C73 1.383(9)
C73 C76 1.510(10)
C77 C78 1.378(14)
C77 C82 1.389(14)
C78 C79 1.408(13)
C78 C83 1.503(17)
C79 C80 1.347(16)
C80 C81 1.375(15)
C80 C84 1.520(12)
C81 C82 1.410(12)
C82 C85 1.514(15)
C86 C87 1.397(10)
C86 C91 1.392(9)
C87 C88 1.395(9)
C87 C92 1.507(10)
C88 C89 1.392(10)
C89 C90 1.388(11)
C89 C93 1.507(10)
C90 C91 1.398(10)
C91 C94 1.521(10)
Cl1 C95 1.749(8)
Cl2 C95 1.761(9)
Cl6 C97 1.749(17)
Cl7 C97 1.767(17)
Cl3 C96 1.760(19)
Cl4 C96 1.770(19)
Cl5 C96 1.74(2)
